data_1560308
loop_
_publ_author_name
'Shaikh, Aslam C.'
'Veleta, Jos\'e M.'
'Moutet, Jules'
'Gianetti, Thomas L.'

_publ_section_title
;
 Trioxatriangulenium (TOTA+) as a robust carbon-based Lewis acid in
 frustrated Lewis pair chemistry
;
_journal_issue 13
_journal_name_full 'Chemical Science'
_journal_page_first 4841
_journal_page_last 4849
_journal_paper_doi 10.1039/D0SC05893A
_journal_volume 12
_journal_year 2021
_chemical_formula_moiety 'C H2 Cl2, C22 H18 O3 P, B F4'
_chemical_formula_sum 'C23 H20 B Cl2 F4 O3 P'
_chemical_formula_weight 533.07
_chemical_name_common 3a
_space_group_crystal_system monoclinic
_space_group_IT_number 14
_space_group_name_Hall '-P 2ybc'
_space_group_name_H-M_alt 'P 1 21/c 1'
_atom_sites_solution_hydrogens geom
_atom_sites_solution_primary dual
_audit_creation_date 2020-10-07
_audit_creation_method
;
Olex2 1.3
(compiled 2020.07.31 svn.rc2a77460 for OlexSys, GUI svn.r6145)
;
_audit_update_record
;
2020-10-08 deposited with the CCDC.	2021-02-08 downloaded from the CCDC.
;
_cell_angle_alpha 90
_cell_angle_beta 111.106(3)
_cell_angle_gamma 90
_cell_formula_units_Z 4
_cell_length_a 10.0710(3)
_cell_length_b 18.5524(4)
_cell_length_c 13.0354(4)
_cell_measurement_reflns_used 14976
_cell_measurement_temperature 99.95(13)
_cell_measurement_theta_max 31.8740
_cell_measurement_theta_min 2.0070
_cell_volume 2272.16(12)
_computing_cell_refinement 'CrysAlisPro 1.171.38.46 (Rigaku OD, 2015)'
_computing_data_collection 'CrysAlisPro 1.171.38.46 (Rigaku OD, 2015)'
_computing_data_reduction 'CrysAlisPro 1.171.38.46 (Rigaku OD, 2015)'
_computing_molecular_graphics 'Olex2 1.3 (Dolomanov et al., 2009)'
_computing_publication_material 'Olex2 1.3 (Dolomanov et al., 2009)'
_computing_structure_refinement 'SHELXL 2018/3 (Sheldrick, 2015)'
_computing_structure_solution 'SHELXT 2014/5 (Sheldrick, 2014)'
_diffrn_ambient_environment N~2~
_diffrn_ambient_temperature 99.95(13)
_diffrn_detector 'CCD plate'
_diffrn_detector_area_resol_mean 16.0839
_diffrn_detector_type Sapphire3
_diffrn_measured_fraction_theta_full 1.000
_diffrn_measured_fraction_theta_max 0.958
_diffrn_measurement_details
;
List of Runs (angles in degrees, time in seconds):

  # Type    Start    End  Width  t~exp~   \w     \q     \k     \f   Frames
#--------------------------------------------------------------------------
  1  \w    -94.00   3.00   1.00    2.50    --  -25.15 -77.00 -60.00   97
  2  \w    -94.00   3.00   1.00    2.50    --  -25.15 -77.00-180.00   97
  3  \w    -25.00  66.00   1.00    2.50    --   25.62 -99.00 -90.00   91
  4  \w    -43.00  44.00   1.00    2.50    --   25.62 -57.00 -60.00   87
  5  \w    -25.00  66.00   1.00    2.50    --   25.62 -99.00-180.00   91
  6  \w    -25.00  66.00   1.00    2.50    --   25.62 -99.00  60.00   91
  7  \w      7.00  94.00   1.00    2.50    --   25.62  57.00-180.00   87
  8  \w    -47.00  64.00   1.00    2.50    --   25.62 -19.00   0.00  111
  9  \w    -94.00  -7.00   1.00    2.50    --  -25.15 -57.00  30.00   87
 10  \w    -47.00  45.00   1.00    2.50    --  -25.15  38.00-180.00   92
 11  \w      3.00  96.00   1.00    2.50    --   25.62  38.00  30.00   93
 12  \w     -3.00  95.00   1.00    2.50    --   25.62  77.00-120.00   98
 13  \w      7.00  94.00   1.00    2.50    --   25.62  57.00  90.00   87
;
_diffrn_measurement_device 'four-circle diffractometer'
_diffrn_measurement_device_type 'Xcalibur, Sapphire3'
_diffrn_measurement_method '\w scans'
_diffrn_orient_matrix_type 'CrysAlisPro convention (1999,Acta A55,543-557)'
_diffrn_orient_matrix_UB_11 0.0731725000
_diffrn_orient_matrix_UB_12 0.0090512000
_diffrn_orient_matrix_UB_13 0.0164040000
_diffrn_orient_matrix_UB_21 -0.0174778000
_diffrn_orient_matrix_UB_22 0.0291459000
_diffrn_orient_matrix_UB_23 -0.0377454000
_diffrn_orient_matrix_UB_31 -0.0065967000
_diffrn_orient_matrix_UB_32 0.0230101000
_diffrn_orient_matrix_UB_33 0.0413348000
_diffrn_radiation_monochromator graphite
_diffrn_radiation_probe x-ray
_diffrn_radiation_type 'Mo K\a'
_diffrn_radiation_wavelength 0.71073
_diffrn_reflns_av_R_equivalents 0.0535
_diffrn_reflns_av_unetI/netI 0.0337
_diffrn_reflns_Laue_measured_fraction_full 1.000
_diffrn_reflns_Laue_measured_fraction_max 0.958
_diffrn_reflns_limit_h_max 15
_diffrn_reflns_limit_h_min -15
_diffrn_reflns_limit_k_max 27
_diffrn_reflns_limit_k_min -26
_diffrn_reflns_limit_l_max 18
_diffrn_reflns_limit_l_min -19
_diffrn_reflns_number 72082
_diffrn_reflns_point_group_measured_fraction_full 1.000
_diffrn_reflns_point_group_measured_fraction_max 0.958
_diffrn_reflns_theta_full 25.242
_diffrn_reflns_theta_max 32.736
_diffrn_reflns_theta_min 2.002
_diffrn_source 'fine-focus sealed X-ray tube'
_diffrn_source_type 'Enhance (Mo) X-ray Source'
_exptl_absorpt_coefficient_mu 0.414
_exptl_absorpt_correction_T_max 1.00000
_exptl_absorpt_correction_T_min 0.74488
_exptl_absorpt_correction_type multi-scan
_exptl_absorpt_process_details
;
CrysAlisPro 1.171.38.46 (Rigaku Oxford Diffraction, 2015)
Empirical absorption correction using spherical harmonics,
 implemented in SCALE3 ABSPACK scaling algorithm.
;
_exptl_crystal_colour 'dull yellowish colourless'
_exptl_crystal_colour_lustre dull
_exptl_crystal_colour_modifier yellowish
_exptl_crystal_colour_primary colourless
_exptl_crystal_density_diffrn 1.558
_exptl_crystal_description block
_exptl_crystal_F_000 1088
_exptl_crystal_size_max 0.36
_exptl_crystal_size_mid 0.3
_exptl_crystal_size_min 0.18
_refine_diff_density_max 0.441
_refine_diff_density_min -0.271
_refine_diff_density_rms 0.062
_refine_ls_extinction_method none
_refine_ls_goodness_of_fit_ref 1.023
_refine_ls_hydrogen_treatment constr
_refine_ls_matrix_type full
_refine_ls_number_parameters 338
_refine_ls_number_reflns 8024
_refine_ls_number_restraints 0
_refine_ls_restrained_S_all 1.023
_refine_ls_R_factor_all 0.0580
_refine_ls_R_factor_gt 0.0393
_refine_ls_shift/su_max 0.001
_refine_ls_shift/su_mean 0.000
_refine_ls_structure_factor_coef Fsqd
_refine_ls_weighting_details 'w=1/[\s^2^(Fo^2^)+(0.0426P)^2^+0.8705P] where P=(Fo^2^+2Fc^2^)/3'
_refine_ls_weighting_scheme calc
_refine_ls_wR_factor_gt 0.0902
_refine_ls_wR_factor_ref 0.0987
_reflns_Friedel_coverage 0.000
_reflns_number_gt 6296
_reflns_number_total 8024
_reflns_threshold_expression 'I > 2\s(I)'
_cod_data_source_file d0sc05893a2.cif
_cod_data_source_block 3a
_cod_depositor_comments 'Adding full bibliography for 1560304--1560308.cif.'
_cod_database_code 1560308
_shelx_shelxl_version_number 2018/3
_chemical_oxdiff_formula 'C23 H20 Cl2 O3 P1 B1 F4'
_shelx_space_group_comment
;
The symmetry employed for this shelxl refinement is uniquely defined
by the following loop, which should always be used as a source of
symmetry information in preference to the above space-group names.
They are only intended as comments.
;
_shelx_estimated_absorpt_t_max 0.929
_shelx_estimated_absorpt_t_min 0.865
_reflns_odcompleteness_completeness 99.97
_reflns_odcompleteness_iscentric 1
_reflns_odcompleteness_theta 30.44
_olex2_refinement_description
;
1. Fixed Uiso
 At 1.2 times of:
  All C(H) groups, All C(H,H) groups
 At 1.5 times of:
  All C(H,H,H) groups
2. Others
 Sof(Cl1B)=Sof(Cl2B)=Sof(C23B)=Sof(H23C)=Sof(H23D)=1-FVAR(1)
 Sof(Cl1A)=Sof(Cl2A)=Sof(C23A)=Sof(H23A)=Sof(H23B)=FVAR(1)
3.a Secondary CH2 refined with riding coordinates:
 C23A(H23A,H23B), C23B(H23C,H23D)
3.b Aromatic/amide H refined with riding coordinates:
 C4(H4), C5(H5), C6(H6), C10(H10), C11(H11), C12(H12), C16(H16), C17(H17),
 C18(H18)
3.c Idealised Me refined as rotating group:
 C20(H20A,H20B,H20C), C21(H21A,H21B,H21C), C22(H22A,H22B,H22C)
;
_olex2_submission_special_instructions 'No special instructions were received'
_oxdiff_exptl_absorpt_empirical_details
;
Empirical correction (ABSPACK) includes:
- Absorption correction using spherical harmonics
- Frame scaling
;
_oxdiff_exptl_absorpt_empirical_full_max 1.384
_oxdiff_exptl_absorpt_empirical_full_min 0.856

loop_
_space_group_symop_operation_xyz
'x, y, z'
'-x, y+1/2, -z+1/2'
'-x, -y, -z'
'x, -y-1/2, z-1/2'

loop_
_atom_site_label
_atom_site_type_symbol
_atom_site_fract_x
_atom_site_fract_y
_atom_site_fract_z
_atom_site_U_iso_or_equiv
_atom_site_adp_type
_atom_site_occupancy
_atom_site_site_symmetry_order
_atom_site_calc_flag
_atom_site_refinement_flags_posn
_atom_site_refinement_flags_adp
_atom_site_refinement_flags_occupancy
_atom_site_disorder_assembly
_atom_site_disorder_group
Cl1A Cl 1.1193(5) 0.92241(16) 0.3471(3) 0.0278(5) Uani 0.602(17) 1 d . . P A 1
Cl2A Cl 1.2088(4) 0.77749(15) 0.4291(5) 0.0495(7) Uani 0.602(17) 1 d . . P A 1
C23A C 1.0672(9) 0.8293(4) 0.3457(7) 0.0298(11) Uani 0.602(17) 1 d . . P A 1
H23A H 0.988323 0.825628 0.371455 0.036 Uiso 0.602(17) 1 calc R U P A 1
H23B H 1.035624 0.811007 0.270967 0.036 Uiso 0.602(17) 1 calc R U P A 1
Cl1B Cl 1.1099(7) 0.9208(3) 0.3497(4) 0.0336(11) Uani 0.398(17) 1 d . . P A 2
Cl2B Cl 1.2573(14) 0.7949(5) 0.4683(9) 0.069(2) Uani 0.398(17) 1 d . . P A 2
C23B C 1.0997(16) 0.8317(7) 0.3734(13) 0.051(3) Uani 0.398(17) 1 d . . P A 2
H23C H 1.075835 0.806079 0.304281 0.061 Uiso 0.398(17) 1 calc R U P A 2
H23D H 1.022940 0.823963 0.400595 0.061 Uiso 0.398(17) 1 calc R U P A 2
P1 P 0.67921(3) 0.60026(2) 0.24722(2) 0.01380(7) Uani 1 1 d . . . . .
O1 O 0.42393(9) 0.64612(5) 0.38553(8) 0.01966(18) Uani 1 1 d . . . . .
O2 O 0.81275(9) 0.47625(5) 0.48857(7) 0.02017(18) Uani 1 1 d . . . . .
O3 O 0.42082(9) 0.44902(5) 0.14418(7) 0.01853(17) Uani 1 1 d . . . . .
C1 C 0.58438(12) 0.54293(6) 0.31636(9) 0.0132(2) Uani 1 1 d . . . . .
C2 C 0.42730(12) 0.55197(6) 0.25879(10) 0.0151(2) Uani 1 1 d . . . . .
C3 C 0.35423(13) 0.60441(6) 0.29354(10) 0.0174(2) Uani 1 1 d . . . . .
C4 C 0.21035(13) 0.61606(7) 0.23687(11) 0.0223(3) Uani 1 1 d . . . . .
H4 H 0.162129 0.652476 0.258019 0.027 Uiso 1 1 calc R U . . .
C5 C 0.13989(14) 0.57190(8) 0.14754(12) 0.0244(3) Uani 1 1 d . . . . .
H5 H 0.044216 0.580434 0.107232 0.029 Uiso 1 1 calc R U . . .
C6 C 0.20815(14) 0.51546(7) 0.11675(11) 0.0219(2) Uani 1 1 d . . . . .
H6 H 0.158167 0.484783 0.059411 0.026 Uiso 1 1 calc R U . . .
C7 C 0.35261(13) 0.50601(6) 0.17362(10) 0.0169(2) Uani 1 1 d . . . . .
C8 C 0.62402(12) 0.46551(6) 0.31137(9) 0.0145(2) Uani 1 1 d . . . . .
C9 C 0.54227(13) 0.42200(7) 0.22504(10) 0.0164(2) Uani 1 1 d . . . . .
C10 C 0.57907(14) 0.35072(7) 0.21754(11) 0.0206(2) Uani 1 1 d . . . . .
H10 H 0.525502 0.321927 0.158818 0.025 Uiso 1 1 calc R U . . .
C11 C 0.69858(15) 0.32360(7) 0.30053(12) 0.0238(3) Uani 1 1 d . . . . .
H11 H 0.726222 0.276320 0.295352 0.029 Uiso 1 1 calc R U . . .
C12 C 0.77809(14) 0.36467(7) 0.39089(12) 0.0222(3) Uani 1 1 d . . . . .
H12 H 0.856319 0.345093 0.446340 0.027 Uiso 1 1 calc R U . . .
C13 C 0.73776(13) 0.43567(7) 0.39627(10) 0.0174(2) Uani 1 1 d . . . . .
C14 C 0.62455(12) 0.56496(6) 0.43401(9) 0.0152(2) Uani 1 1 d . . . . .
C15 C 0.73837(13) 0.53211(7) 0.51492(10) 0.0177(2) Uani 1 1 d . . . . .
C16 C 0.77991(15) 0.55398(7) 0.62366(10) 0.0224(3) Uani 1 1 d . . . . .
H16 H 0.858068 0.533082 0.677528 0.027 Uiso 1 1 calc R U . . .
C17 C 0.70200(16) 0.60787(8) 0.65027(11) 0.0244(3) Uani 1 1 d . . . . .
H17 H 0.731104 0.624063 0.722552 0.029 Uiso 1 1 calc R U . . .
C18 C 0.58221(15) 0.63823(7) 0.57232(11) 0.0217(3) Uani 1 1 d . . . . .
H18 H 0.528709 0.672617 0.592193 0.026 Uiso 1 1 calc R U . . .
C19 C 0.54418(13) 0.61595(6) 0.46375(10) 0.0172(2) Uani 1 1 d . . . . .
C20 C 0.62876(14) 0.69230(7) 0.24936(11) 0.0196(2) Uani 1 1 d . . . . .
H20A H 0.528175 0.697140 0.210399 0.029 Uiso 1 1 calc R U . . .
H20B H 0.679082 0.721622 0.214717 0.029 Uiso 1 1 calc R U . . .
H20C H 0.651876 0.707650 0.324124 0.029 Uiso 1 1 calc R U . . .
C21 C 0.86680(13) 0.59125(7) 0.31768(11) 0.0209(2) Uani 1 1 d . . . . .
H21A H 0.892279 0.609469 0.391211 0.031 Uiso 1 1 calc R U . . .
H21B H 0.916093 0.618126 0.279444 0.031 Uiso 1 1 calc R U . . .
H21C H 0.892856 0.541326 0.320259 0.031 Uiso 1 1 calc R U . . .
C22 C 0.62931(15) 0.57164(7) 0.10743(10) 0.0210(2) Uani 1 1 d . . . . .
H22A H 0.651495 0.521456 0.105400 0.032 Uiso 1 1 calc R U . . .
H22B H 0.680673 0.599286 0.071674 0.032 Uiso 1 1 calc R U . . .
H22C H 0.528950 0.578798 0.070136 0.032 Uiso 1 1 calc R U . . .
F1 F 0.90000(11) 0.78659(6) 0.64539(7) 0.0399(2) Uani 1 1 d . . . . .
F2 F 0.86223(10) 0.84411(5) 0.48385(8) 0.0373(2) Uani 1 1 d . . . . .
F3 F 0.68995(9) 0.77332(5) 0.50247(8) 0.03043(19) Uani 1 1 d . . . . .
F4 F 0.89163(11) 0.72280(5) 0.49410(8) 0.0406(2) Uani 1 1 d . . . . .
B1 B 0.83628(16) 0.78095(8) 0.53144(13) 0.0211(3) Uani 1 1 d . . . . .

loop_
_atom_site_aniso_label
_atom_site_aniso_U_11
_atom_site_aniso_U_22
_atom_site_aniso_U_33
_atom_site_aniso_U_23
_atom_site_aniso_U_13
_atom_site_aniso_U_12
Cl1A 0.0350(8) 0.0183(8) 0.0335(10) 0.0020(6) 0.0164(8) 0.0038(5)
Cl2A 0.0676(12) 0.0387(7) 0.0582(14) 0.0278(8) 0.0418(10) 0.0238(7)
C23A 0.035(2) 0.0172(17) 0.043(3) -0.0017(16) 0.022(2) -0.0017(16)
Cl1B 0.0335(14) 0.0378(19) 0.0213(13) -0.0001(10) -0.0002(13) 0.0089(11)
Cl2B 0.101(4) 0.062(2) 0.071(3) 0.046(2) 0.063(3) 0.051(3)
C23B 0.059(7) 0.046(4) 0.066(8) -0.018(4) 0.045(6) -0.024(4)
P1 0.01632(13) 0.01296(13) 0.01337(13) 0.00016(10) 0.00684(11) -0.00077(10)
O1 0.0202(4) 0.0171(4) 0.0227(4) -0.0038(3) 0.0089(4) 0.0011(3)
O2 0.0183(4) 0.0212(4) 0.0175(4) 0.0019(3) 0.0023(3) 0.0023(3)
O3 0.0217(4) 0.0186(4) 0.0140(4) -0.0031(3) 0.0049(3) -0.0016(3)
C1 0.0151(5) 0.0130(5) 0.0126(5) 0.0001(4) 0.0063(4) -0.0008(4)
C2 0.0154(5) 0.0153(5) 0.0146(5) 0.0013(4) 0.0055(4) -0.0007(4)
C3 0.0177(5) 0.0156(5) 0.0203(6) 0.0008(4) 0.0085(4) -0.0013(4)
C4 0.0174(5) 0.0206(6) 0.0294(7) 0.0053(5) 0.0092(5) 0.0034(5)
C5 0.0161(5) 0.0265(7) 0.0273(7) 0.0073(5) 0.0037(5) 0.0006(5)
C6 0.0196(6) 0.0251(6) 0.0166(6) 0.0023(5) 0.0014(5) -0.0040(5)
C7 0.0192(5) 0.0167(5) 0.0151(5) 0.0019(4) 0.0065(4) -0.0014(4)
C8 0.0166(5) 0.0135(5) 0.0154(5) 0.0008(4) 0.0080(4) -0.0001(4)
C9 0.0199(5) 0.0158(5) 0.0160(5) 0.0001(4) 0.0096(4) -0.0013(4)
C10 0.0279(6) 0.0153(5) 0.0240(6) -0.0038(4) 0.0158(5) -0.0038(5)
C11 0.0319(7) 0.0136(5) 0.0335(7) 0.0023(5) 0.0207(6) 0.0028(5)
C12 0.0232(6) 0.0186(6) 0.0275(7) 0.0063(5) 0.0126(5) 0.0048(5)
C13 0.0183(5) 0.0170(5) 0.0180(5) 0.0029(4) 0.0077(4) 0.0002(4)
C14 0.0175(5) 0.0161(5) 0.0129(5) -0.0002(4) 0.0066(4) -0.0031(4)
C15 0.0190(5) 0.0180(5) 0.0157(5) 0.0002(4) 0.0058(4) -0.0032(4)
C16 0.0265(6) 0.0240(6) 0.0138(5) 0.0016(5) 0.0036(5) -0.0069(5)
C17 0.0355(7) 0.0254(6) 0.0146(5) -0.0045(5) 0.0115(5) -0.0117(5)
C18 0.0309(7) 0.0188(6) 0.0213(6) -0.0063(5) 0.0166(5) -0.0077(5)
C19 0.0198(5) 0.0162(5) 0.0184(5) -0.0011(4) 0.0102(4) -0.0045(4)
C20 0.0239(6) 0.0143(5) 0.0221(6) 0.0010(4) 0.0099(5) 0.0003(4)
C21 0.0179(5) 0.0226(6) 0.0235(6) 0.0011(5) 0.0092(5) -0.0013(4)
C22 0.0295(6) 0.0213(6) 0.0148(5) -0.0011(4) 0.0110(5) -0.0043(5)
F1 0.0420(5) 0.0515(6) 0.0224(4) -0.0089(4) 0.0069(4) -0.0018(4)
F2 0.0327(5) 0.0316(5) 0.0500(6) 0.0082(4) 0.0179(4) -0.0072(4)
F3 0.0239(4) 0.0272(4) 0.0409(5) 0.0005(4) 0.0125(4) -0.0050(3)
F4 0.0409(5) 0.0359(5) 0.0429(6) -0.0144(4) 0.0126(4) 0.0121(4)
B1 0.0229(7) 0.0193(6) 0.0221(7) -0.0035(5) 0.0094(6) -0.0006(5)

loop_
_atom_type_symbol
_atom_type_description
_atom_type_scat_dispersion_real
_atom_type_scat_dispersion_imag
_atom_type_scat_source
C C 0.0033 0.0016 'International Tables Vol C Tables 4.2.6.8 and 6.1.1.4'
H H 0.0000 0.0000 'International Tables Vol C Tables 4.2.6.8 and 6.1.1.4'
B B 0.0013 0.0007 'International Tables Vol C Tables 4.2.6.8 and 6.1.1.4'
Cl Cl 0.1484 0.1585 'International Tables Vol C Tables 4.2.6.8 and 6.1.1.4'
F F 0.0171 0.0103 'International Tables Vol C Tables 4.2.6.8 and 6.1.1.4'
O O 0.0106 0.0060 'International Tables Vol C Tables 4.2.6.8 and 6.1.1.4'
P P 0.1023 0.0942 'International Tables Vol C Tables 4.2.6.8 and 6.1.1.4'

loop_
_geom_angle_atom_site_label_1
_geom_angle_atom_site_label_2
_geom_angle_atom_site_label_3
_geom_angle
_geom_angle_site_symmetry_1
_geom_angle_site_symmetry_3
_geom_angle_publ_flag
Cl1A C23A H23A 109.5 . . ?
Cl1A C23A H23B 109.5 . . ?
Cl2A C23A Cl1A 110.7(4) . . ?
Cl2A C23A H23A 109.5 . . ?
Cl2A C23A H23B 109.5 . . ?
H23A C23A H23B 108.1 . . ?
Cl1B C23B Cl2B 114.1(7) . . ?
Cl1B C23B H23C 108.7 . . ?
Cl1B C23B H23D 108.7 . . ?
Cl2B C23B H23C 108.7 . . ?
Cl2B C23B H23D 108.7 . . ?
H23C C23B H23D 107.6 . . ?
C20 P1 C1 109.88(6) . . ?
C20 P1 C21 109.62(6) . . ?
C20 P1 C22 108.84(6) . . ?
C21 P1 C1 109.22(6) . . ?
C21 P1 C22 110.70(6) . . ?
C22 P1 C1 108.57(6) . . ?
C3 O1 C19 116.47(9) . . ?
C13 O2 C15 116.36(9) . . ?
C7 O3 C9 116.96(9) . . ?
C2 C1 P1 109.07(8) . . ?
C2 C1 C8 109.62(9) . . ?
C8 C1 P1 109.58(8) . . ?
C14 C1 P1 110.08(8) . . ?
C14 C1 C2 109.29(9) . . ?
C14 C1 C8 109.18(9) . . ?
C3 C2 C1 120.20(11) . . ?
C7 C2 C1 120.21(10) . . ?
C7 C2 C3 119.53(11) . . ?
O1 C3 C2 120.64(11) . . ?
C4 C3 O1 118.71(11) . . ?
C4 C3 C2 120.65(12) . . ?
C3 C4 H4 120.8 . . ?
C3 C4 C5 118.34(12) . . ?
C5 C4 H4 120.8 . . ?
C4 C5 H5 119.0 . . ?
C6 C5 C4 121.97(12) . . ?
C6 C5 H5 119.0 . . ?
C5 C6 H6 120.8 . . ?
C7 C6 C5 118.32(12) . . ?
C7 C6 H6 120.8 . . ?
C2 C7 O3 120.65(11) . . ?
C6 C7 O3 118.50(11) . . ?
C6 C7 C2 120.84(12) . . ?
C9 C8 C1 120.19(10) . . ?
C9 C8 C13 119.48(11) . . ?
C13 C8 C1 120.22(10) . . ?
C8 C9 O3 120.54(11) . . ?
C10 C9 O3 118.39(11) . . ?
C10 C9 C8 121.07(12) . . ?
C9 C10 H10 121.0 . . ?
C9 C10 C11 117.95(12) . . ?
C11 C10 H10 121.0 . . ?
C10 C11 H11 118.9 . . ?
C12 C11 C10 122.29(12) . . ?
C12 C11 H11 118.9 . . ?
C11 C12 H12 120.9 . . ?
C13 C12 C11 118.27(12) . . ?
C13 C12 H12 120.9 . . ?
O2 C13 C8 120.61(11) . . ?
C12 C13 O2 118.71(11) . . ?
C12 C13 C8 120.69(12) . . ?
C15 C14 C1 120.24(11) . . ?
C19 C14 C1 120.21(11) . . ?
C19 C14 C15 119.48(11) . . ?
C14 C15 O2 120.65(11) . . ?
C16 C15 O2 118.62(11) . . ?
C16 C15 C14 120.73(12) . . ?
C15 C16 H16 120.8 . . ?
C15 C16 C17 118.43(12) . . ?
C17 C16 H16 120.8 . . ?
C16 C17 H17 119.0 . . ?
C18 C17 C16 121.98(12) . . ?
C18 C17 H17 119.0 . . ?
C17 C18 H18 120.9 . . ?
C17 C18 C19 118.28(12) . . ?
C19 C18 H18 120.9 . . ?
O1 C19 C18 118.39(11) . . ?
C14 C19 O1 120.77(11) . . ?
C14 C19 C18 120.84(12) . . ?
P1 C20 H20A 109.5 . . ?
P1 C20 H20B 109.5 . . ?
P1 C20 H20C 109.5 . . ?
H20A C20 H20B 109.5 . . ?
H20A C20 H20C 109.5 . . ?
H20B C20 H20C 109.5 . . ?
P1 C21 H21A 109.5 . . ?
P1 C21 H21B 109.5 . . ?
P1 C21 H21C 109.5 . . ?
H21A C21 H21B 109.5 . . ?
H21A C21 H21C 109.5 . . ?
H21B C21 H21C 109.5 . . ?
P1 C22 H22A 109.5 . . ?
P1 C22 H22B 109.5 . . ?
P1 C22 H22C 109.5 . . ?
H22A C22 H22B 109.5 . . ?
H22A C22 H22C 109.5 . . ?
H22B C22 H22C 109.5 . . ?
F1 B1 F2 108.85(12) . . ?
F3 B1 F1 109.47(12) . . ?
F3 B1 F2 108.35(12) . . ?
F4 B1 F1 110.18(12) . . ?
F4 B1 F2 109.62(12) . . ?
F4 B1 F3 110.34(12) . . ?

loop_
_geom_bond_atom_site_label_1
_geom_bond_atom_site_label_2
_geom_bond_distance
_geom_bond_site_symmetry_2
_geom_bond_publ_flag
Cl1A C23A 1.804(8) . ?
Cl2A C23A 1.738(7) . ?
C23A H23A 0.9700 . ?
C23A H23B 0.9700 . ?
Cl1B C23B 1.691(15) . ?
Cl2B C23B 1.761(12) . ?
C23B H23C 0.9700 . ?
C23B H23D 0.9700 . ?
P1 C1 1.8641(11) . ?
P1 C20 1.7847(13) . ?
P1 C21 1.7864(13) . ?
P1 C22 1.7877(13) . ?
O1 C3 1.3868(15) . ?
O1 C19 1.3893(15) . ?
O2 C13 1.3894(15) . ?
O2 C15 1.3923(15) . ?
O3 C7 1.3881(15) . ?
O3 C9 1.3892(15) . ?
C1 C2 1.4963(16) . ?
C1 C8 1.4986(16) . ?
C1 C14 1.4953(16) . ?
C2 C3 1.3904(17) . ?
C2 C7 1.3871(17) . ?
C3 C4 1.3860(17) . ?
C4 H4 0.9300 . ?
C4 C5 1.391(2) . ?
C5 H5 0.9300 . ?
C5 C6 1.389(2) . ?
C6 H6 0.9300 . ?
C6 C7 1.3858(17) . ?
C8 C9 1.3886(16) . ?
C8 C13 1.3893(16) . ?
C9 C10 1.3863(17) . ?
C10 H10 0.9300 . ?
C10 C11 1.391(2) . ?
C11 H11 0.9300 . ?
C11 C12 1.389(2) . ?
C12 H12 0.9300 . ?
C12 C13 1.3876(17) . ?
C14 C15 1.3882(17) . ?
C14 C19 1.3879(17) . ?
C15 C16 1.3862(17) . ?
C16 H16 0.9300 . ?
C16 C17 1.390(2) . ?
C17 H17 0.9300 . ?
C17 C18 1.387(2) . ?
C18 H18 0.9300 . ?
C18 C19 1.3893(17) . ?
C20 H20A 0.9600 . ?
C20 H20B 0.9600 . ?
C20 H20C 0.9600 . ?
C21 H21A 0.9600 . ?
C21 H21B 0.9600 . ?
C21 H21C 0.9600 . ?
C22 H22A 0.9600 . ?
C22 H22B 0.9600 . ?
C22 H22C 0.9600 . ?
F1 B1 1.3938(18) . ?
F2 B1 1.3939(17) . ?
F3 B1 1.3906(17) . ?
F4 B1 1.3808(17) . ?

loop_
_geom_torsion_atom_site_label_1
_geom_torsion_atom_site_label_2
_geom_torsion_atom_site_label_3
_geom_torsion_atom_site_label_4
_geom_torsion
_geom_torsion_site_symmetry_1
_geom_torsion_site_symmetry_2
_geom_torsion_site_symmetry_3
_geom_torsion_site_symmetry_4
_geom_torsion_publ_flag
P1 C1 C2 C3 -91.22(12) . . . . ?
P1 C1 C2 C7 91.68(11) . . . . ?
P1 C1 C8 C9 -92.03(11) . . . . ?
P1 C1 C8 C13 91.74(11) . . . . ?
P1 C1 C14 C15 -91.29(12) . . . . ?
P1 C1 C14 C19 91.78(11) . . . . ?
O1 C3 C4 C5 -177.26(11) . . . . ?
O2 C15 C16 C17 -177.58(11) . . . . ?
O3 C9 C10 C11 -178.22(11) . . . . ?
C1 C2 C3 O1 -3.73(17) . . . . ?
C1 C2 C3 C4 176.20(11) . . . . ?
C1 C2 C7 O3 3.16(17) . . . . ?
C1 C2 C7 C6 -177.48(11) . . . . ?
C1 C8 C9 O3 -1.86(16) . . . . ?
C1 C8 C9 C10 178.45(11) . . . . ?
C1 C8 C13 O2 2.42(17) . . . . ?
C1 C8 C13 C12 -178.00(11) . . . . ?
C1 C14 C15 O2 -2.76(17) . . . . ?
C1 C14 C15 C16 177.55(11) . . . . ?
C1 C14 C19 O1 1.37(17) . . . . ?
C1 C14 C19 C18 -178.42(11) . . . . ?
C2 C1 C8 C9 27.64(14) . . . . ?
C2 C1 C8 C13 -148.59(11) . . . . ?
C2 C1 C14 C15 148.93(11) . . . . ?
C2 C1 C14 C19 -28.00(14) . . . . ?
C2 C3 C4 C5 2.81(19) . . . . ?
C3 O1 C19 C14 27.00(15) . . . . ?
C3 O1 C19 C18 -153.20(11) . . . . ?
C3 C2 C7 O3 -173.96(11) . . . . ?
C3 C2 C7 C6 5.40(18) . . . . ?
C3 C4 C5 C6 2.4(2) . . . . ?
C4 C5 C6 C7 -3.7(2) . . . . ?
C5 C6 C7 O3 179.06(11) . . . . ?
C5 C6 C7 C2 -0.31(18) . . . . ?
C7 O3 C9 C8 -26.16(15) . . . . ?
C7 O3 C9 C10 153.54(11) . . . . ?
C7 C2 C3 O1 173.39(11) . . . . ?
C7 C2 C3 C4 -6.68(18) . . . . ?
C8 C1 C2 C3 148.81(11) . . . . ?
C8 C1 C2 C7 -28.29(14) . . . . ?
C8 C1 C14 C15 29.04(14) . . . . ?
C8 C1 C14 C19 -147.89(11) . . . . ?
C8 C9 C10 C11 1.47(18) . . . . ?
C9 O3 C7 C2 25.52(15) . . . . ?
C9 O3 C7 C6 -153.86(11) . . . . ?
C9 C8 C13 O2 -173.84(10) . . . . ?
C9 C8 C13 C12 5.74(18) . . . . ?
C9 C10 C11 C12 2.00(19) . . . . ?
C10 C11 C12 C13 -1.56(19) . . . . ?
C11 C12 C13 O2 177.22(11) . . . . ?
C11 C12 C13 C8 -2.37(18) . . . . ?
C13 O2 C15 C14 -26.64(16) . . . . ?
C13 O2 C15 C16 153.06(11) . . . . ?
C13 C8 C9 O3 174.40(10) . . . . ?
C13 C8 C9 C10 -5.29(17) . . . . ?
C14 C1 C2 C3 29.18(15) . . . . ?
C14 C1 C2 C7 -147.92(11) . . . . ?
C14 C1 C8 C9 147.34(11) . . . . ?
C14 C1 C8 C13 -28.90(14) . . . . ?
C14 C15 C16 C17 2.12(19) . . . . ?
C15 O2 C13 C8 26.77(16) . . . . ?
C15 O2 C13 C12 -152.81(11) . . . . ?
C15 C14 C19 O1 -175.58(11) . . . . ?
C15 C14 C19 C18 4.62(18) . . . . ?
C15 C16 C17 C18 2.2(2) . . . . ?
C16 C17 C18 C19 -3.08(19) . . . . ?
C17 C18 C19 O1 179.80(11) . . . . ?
C17 C18 C19 C14 -0.40(18) . . . . ?
C19 O1 C3 C2 -25.75(16) . . . . ?
C19 O1 C3 C4 154.32(11) . . . . ?
C19 C14 C15 O2 174.19(11) . . . . ?
C19 C14 C15 C16 -5.50(18) . . . . ?
C20 P1 C1 C2 58.37(9) . . . . ?
C20 P1 C1 C8 178.37(8) . . . . ?
C20 P1 C1 C14 -61.54(10) . . . . ?
C21 P1 C1 C2 178.65(8) . . . . ?
C21 P1 C1 C8 -61.35(9) . . . . ?
C21 P1 C1 C14 58.74(10) . . . . ?
C22 P1 C1 C2 -60.56(9) . . . . ?
C22 P1 C1 C8 59.44(9) . . . . ?
C22 P1 C1 C14 179.53(8) . . . . ?
